data_4074418
loop_
_publ_author_name
'Mora, Guilhem'
'van Zutphen, Steven'
'Thoumazet, Claire'
'Le Goff, Xavier F.'
'Ricard, Louis'
'Grutzmacher, Hansjorg'
'Le Floch, Pascal'

_publ_section_title
;
 A New Bidentate Aminophosphole&#x2212;Olefin Ligand for the
 Rhodium-Catalyzed Hydroformylation of Mono- and Disubstituted Olefins
;
_journal_issue 23
_journal_name_full Organometallics
_journal_page_first 5528
_journal_paper_doi 10.1021/om060625r
_journal_volume 25
_journal_year 2006
_chemical_formula_sum 'C39 H36 B Cl F4 N P Rh'
_chemical_formula_weight 774.83
_chemical_name_systematic
; 
 ? 
;
_space_group_IT_number 14
_symmetry_cell_setting monoclinic
_symmetry_space_group_name_Hall '-P 2ybc'
_symmetry_space_group_name_H-M 'P 1 21/c 1'
_atom_sites_solution_hydrogens geom
_atom_sites_solution_primary direct
_atom_sites_solution_secondary difmap
_audit_creation_method SHELXL-97
_cell_angle_alpha 90.00
_cell_angle_beta 109.7510(10)
_cell_angle_gamma 90.00
_cell_formula_units_Z 4
_cell_length_a 13.0450(10)
_cell_length_b 18.6660(10)
_cell_length_c 15.6270(10)
_cell_measurement_reflns_used 10023
_cell_measurement_temperature 150.0(1)
_cell_measurement_theta_max 30.034
_cell_measurement_theta_min 0.998
_cell_volume 3581.3(4)
_computing_structure_refinement 'SHELXL-97 (Sheldrick, 1997)'
_computing_structure_solution 'SHELXS-97 (Sheldrick, 1990)'
_diffrn_ambient_temperature 150.0(1)
_diffrn_measured_fraction_theta_full 0.994
_diffrn_measured_fraction_theta_max 0.994
_diffrn_measurement_device_type KappaCCD
_diffrn_measurement_method 'phi and omega scans'
_diffrn_radiation_monochromator graphite
_diffrn_radiation_source 'fine-focus sealed tube'
_diffrn_radiation_type MoK\a
_diffrn_radiation_wavelength 0.71069
_diffrn_reflns_av_R_equivalents 0.0213
_diffrn_reflns_av_sigmaI/netI 0.0420
_diffrn_reflns_limit_h_max 18
_diffrn_reflns_limit_h_min -18
_diffrn_reflns_limit_k_max 26
_diffrn_reflns_limit_k_min -23
_diffrn_reflns_limit_l_max 21
_diffrn_reflns_limit_l_min -22
_diffrn_reflns_number 18499
_diffrn_reflns_theta_full 30.03
_diffrn_reflns_theta_max 30.03
_diffrn_reflns_theta_min 2.72
_exptl_absorpt_coefficient_mu 0.646
_exptl_absorpt_correction_T_max 0.9442
_exptl_absorpt_correction_T_min 0.8710
_exptl_absorpt_correction_type multi-scan
_exptl_crystal_colour orange
_exptl_crystal_density_diffrn 1.437
_exptl_crystal_density_method 'not measured'
_exptl_crystal_description needle
_exptl_crystal_F_000 1580
_exptl_crystal_size_max 0.22
_exptl_crystal_size_mid 0.11
_exptl_crystal_size_min 0.09
_refine_diff_density_max 0.609
_refine_diff_density_min -0.740
_refine_diff_density_rms 0.090
_refine_ls_extinction_coef 0.0008(4)
_refine_ls_extinction_expression Fc^*^=kFc[1+0.001xFc^2^\l^3^/sin(2\q)]^-1/4^
_refine_ls_extinction_method SHELXL
_refine_ls_goodness_of_fit_ref 1.054
_refine_ls_hydrogen_treatment mixed
_refine_ls_matrix_type full
_refine_ls_number_parameters 435
_refine_ls_number_reflns 10414
_refine_ls_number_restraints 0
_refine_ls_restrained_S_all 1.054
_refine_ls_R_factor_all 0.0615
_refine_ls_R_factor_gt 0.0463
_refine_ls_shift/su_max 0.001
_refine_ls_shift/su_mean 0.000
_refine_ls_structure_factor_coef Fsqd
_refine_ls_weighting_details 'calc w=1/[\s^2^(Fo^2^)+(0.0875P)^2^+1.3488P] where P=(Fo^2^+2Fc^2^)/3'
_refine_ls_weighting_scheme calc
_refine_ls_wR_factor_gt 0.1436
_refine_ls_wR_factor_ref 0.1503
_reflns_number_gt 7941
_reflns_number_total 10414
_reflns_threshold_expression >2sigma(I)
_cod_data_source_file om060625rsi20060713_041047.cif
_cod_data_source_block rhcodazatrop
_cod_depositor_comments
;
The following automatic conversions were performed:

'_symmetry_cell_setting' value 'Monoclinic' changed to 'monoclinic'
according to /home/saulius/struct/CIF-dictionaries/cif_core.dic
dictionary named 'cif_core.dic' version 2.4.1 from 2010-06-29.

Automatic conversion script
Id: cif_fix_values 1715 2011-07-08 13:25:40Z adriana 
;
_cod_original_sg_symbol_H-M 'P21/c     '
_cod_database_code 4074418

loop_
_symmetry_equiv_pos_as_xyz
'x, y, z'
'-x, y+1/2, -z+1/2'
'-x, -y, -z'
'x, -y-1/2, z-1/2'

loop_
_atom_site_label
_atom_site_type_symbol
_atom_site_fract_x
_atom_site_fract_y
_atom_site_fract_z
_atom_site_U_iso_or_equiv
_atom_site_adp_type
_atom_site_occupancy
_atom_site_symmetry_multiplicity
_atom_site_calc_flag
_atom_site_refinement_flags
_atom_site_disorder_assembly
_atom_site_disorder_group
Rh1 Rh -0.038408(18) 0.164690(11) 0.291085(14) 0.03061(9) Uani 1 1 d . A .
P1 P -0.04069(5) 0.28213(4) 0.27179(5) 0.02797(15) Uani 1 1 d . . .
N1 N -0.03314(19) 0.32850(12) 0.36860(15) 0.0303(5) Uani 1 1 d . . .
C1 C 0.0753(2) 0.31372(15) 0.24253(18) 0.0296(5) Uani 1 1 d . . .
C2 C 0.0360(2) 0.35854(15) 0.17100(18) 0.0325(5) Uani 1 1 d . . .
H2 H 0.0821 0.3816 0.1438 0.039 Uiso 1 1 calc R . .
C3 C -0.0814(2) 0.36930(15) 0.13822(18) 0.0323(5) Uani 1 1 d . . .
H3 H -0.1156 0.4001 0.0883 0.039 Uiso 1 1 calc R . .
C4 C -0.1402(2) 0.33369(14) 0.18161(18) 0.0302(5) Uani 1 1 d . . .
C5 C 0.1875(2) 0.28784(15) 0.28384(18) 0.0319(5) Uani 1 1 d . . .
C6 C 0.2100(2) 0.22079(16) 0.3266(2) 0.0359(6) Uani 1 1 d . . .
H6 H 0.1515 0.1919 0.3300 0.043 Uiso 1 1 calc R . .
C7 C 0.3159(3) 0.1959(2) 0.3640(2) 0.0466(7) Uani 1 1 d . . .
H7 H 0.3296 0.1508 0.3940 0.056 Uiso 1 1 calc R . .
C8 C 0.4008(3) 0.2360(2) 0.3577(3) 0.0563(9) Uani 1 1 d . . .
H8 H 0.4732 0.2184 0.3824 0.068 Uiso 1 1 calc R . .
C9 C 0.3814(3) 0.3019(2) 0.3157(3) 0.0547(9) Uani 1 1 d . . .
H9 H 0.4408 0.3298 0.3121 0.066 Uiso 1 1 calc R . .
C10 C 0.2761(3) 0.32805(17) 0.2786(2) 0.0418(7) Uani 1 1 d . . .
H10 H 0.2638 0.3735 0.2495 0.050 Uiso 1 1 calc R . .
C11 C -0.2584(2) 0.33460(16) 0.16089(19) 0.0351(6) Uani 1 1 d . . .
C12 C -0.3204(3) 0.3893(2) 0.1073(2) 0.0496(8) Uani 1 1 d . . .
H12 H -0.2851 0.4266 0.0866 0.060 Uiso 1 1 calc R . .
C13 C -0.4324(3) 0.3899(2) 0.0838(3) 0.0641(11) Uani 1 1 d . . .
H13 H -0.4732 0.4274 0.0466 0.077 Uiso 1 1 calc R . .
C14 C -0.4853(3) 0.3375(2) 0.1132(3) 0.0637(11) Uani 1 1 d . . .
H14 H -0.5624 0.3381 0.0961 0.076 Uiso 1 1 calc R . .
C15 C -0.4252(3) 0.2831(2) 0.1683(3) 0.0555(9) Uani 1 1 d . . .
H15 H -0.4610 0.2470 0.1905 0.067 Uiso 1 1 calc R . .
C16 C -0.3129(2) 0.28170(19) 0.1910(2) 0.0430(7) Uani 1 1 d . . .
H16 H -0.2725 0.2438 0.2277 0.052 Uiso 1 1 calc R . .
C17 C -0.0986(2) 0.18619(17) 0.41389(18) 0.0357(6) Uani 1 1 d . . .
H17 H -0.1382 0.1434 0.3917 0.043 Uiso 1 1 calc R . .
C18 C 0.0143(2) 0.18177(16) 0.44475(19) 0.0342(6) Uani 1 1 d . . .
H18 H 0.0455 0.1358 0.4446 0.041 Uiso 1 1 calc R . .
C19 C 0.0897(2) 0.24232(16) 0.47768(18) 0.0323(5) Uani 1 1 d . . .
C20 C 0.1895(2) 0.23044(17) 0.5473(2) 0.0386(6) Uani 1 1 d . . .
H20 H 0.2075 0.1837 0.5719 0.046 Uiso 1 1 calc R . .
C21 C 0.2616(3) 0.2863(2) 0.5803(2) 0.0482(8) Uani 1 1 d . . .
H21 H 0.3279 0.2774 0.6285 0.058 Uiso 1 1 calc R . .
C22 C 0.2400(3) 0.3542(2) 0.5452(2) 0.0476(8) Uani 1 1 d . . .
H22 H 0.2913 0.3917 0.5679 0.057 Uiso 1 1 calc R . .
C23 C 0.1409(2) 0.36729(18) 0.4754(2) 0.0383(6) Uani 1 1 d . . .
H23 H 0.1249 0.4140 0.4502 0.046 Uiso 1 1 calc R . .
C24 C 0.0665(2) 0.31245(16) 0.44307(18) 0.0317(5) Uani 1 1 d . . .
C25 C -0.1276(2) 0.31976(17) 0.39512(19) 0.0340(6) Uani 1 1 d . . .
C26 C -0.1889(3) 0.38032(19) 0.3976(2) 0.0417(7) Uani 1 1 d . . .
H26 H -0.1661 0.4261 0.3845 0.050 Uiso 1 1 calc R . .
C27 C -0.2836(3) 0.3738(2) 0.4195(2) 0.0520(9) Uani 1 1 d . . .
H27 H -0.3253 0.4151 0.4216 0.062 Uiso 1 1 calc R . .
C28 C -0.3172(3) 0.3061(2) 0.4384(2) 0.0516(9) Uani 1 1 d . . .
H28 H -0.3809 0.3015 0.4544 0.062 Uiso 1 1 calc R . .
C29 C -0.2576(3) 0.2462(2) 0.4336(2) 0.0456(7) Uani 1 1 d . . .
H29 H -0.2823 0.2004 0.4448 0.055 Uiso 1 1 calc R . .
C30 C -0.1618(2) 0.25134(17) 0.41275(18) 0.0357(6) Uani 1 1 d . . .
C31 C -0.0439(3) 0.14443(18) 0.1515(2) 0.0470(8) Uani 1 1 d . . .
H31A H -0.0220 0.1923 0.1461 0.056 Uiso 0.34(2) 1 calc PR A 1
H31B H -0.0045 0.1879 0.1556 0.056 Uiso 0.66(2) 1 calc PR A 2
C32 C -0.1485(3) 0.14334(19) 0.1532(2) 0.0473(8) Uani 1 1 d . A .
H32A H -0.1889 0.1843 0.1591 0.057 Uiso 0.34(2) 1 calc PR A 1
H32B H -0.1801 0.1897 0.1483 0.057 Uiso 0.66(2) 1 calc PR A 2
C34 C -0.1716(3) 0.0250(2) 0.2262(3) 0.0659(11) Uani 1 1 d . . .
H34A H -0.1658 -0.0264 0.2129 0.079 Uiso 0.34(2) 1 calc PR A 1
H34B H -0.2365 0.0304 0.2449 0.079 Uiso 0.34(2) 1 calc PR A 1
H34C H -0.1499 -0.0130 0.1915 0.079 Uiso 0.66(2) 1 calc PR A 2
H34D H -0.2265 0.0039 0.2496 0.079 Uiso 0.66(2) 1 calc PR A 2
C35 C -0.0730(3) 0.04428(16) 0.3067(2) 0.0455(7) Uani 1 1 d . A .
H35 H -0.0847 0.0535 0.3625 0.055 Uiso 1 1 calc R . .
C36 C 0.0304(3) 0.04965(17) 0.3068(2) 0.0459(7) Uani 1 1 d . . .
H36 H 0.0852 0.0637 0.3617 0.055 Uiso 1 1 calc R A .
C37 C 0.0640(4) 0.0349(2) 0.2260(3) 0.0678(12) Uani 1 1 d . A .
H37A H 0.0240 -0.0081 0.1950 0.081 Uiso 0.34(2) 1 calc PR A 1
H37B H 0.1424 0.0224 0.2486 0.081 Uiso 0.34(2) 1 calc PR A 1
H37C H 0.1422 0.0471 0.2424 0.081 Uiso 0.66(2) 1 calc PR A 2
H37D H 0.0569 -0.0172 0.2137 0.081 Uiso 0.66(2) 1 calc PR A 2
C33 C -0.1916(13) 0.0636(8) 0.1437(9) 0.044(3) Uani 0.34(2) 1 d P A 1
H33A H -0.2711 0.0643 0.1110 0.053 Uiso 0.34(2) 1 calc PR A 1
H33B H -0.1578 0.0370 0.1053 0.053 Uiso 0.34(2) 1 calc PR A 1
C38 C 0.0477(16) 0.0928(9) 0.1557(10) 0.049(3) Uani 0.34(2) 1 d P A 1
H38A H 0.0319 0.0702 0.0953 0.058 Uiso 0.34(2) 1 calc PR A 1
H38B H 0.1163 0.1202 0.1690 0.058 Uiso 0.34(2) 1 calc PR A 1
C33A C -0.2257(9) 0.0835(6) 0.1612(6) 0.063(2) Uani 0.66(2) 1 d P A 2
H33C H -0.2836 0.1050 0.1807 0.075 Uiso 0.66(2) 1 calc PR A 2
H33D H -0.2611 0.0622 0.1003 0.075 Uiso 0.66(2) 1 calc PR A 2
C38A C 0.0056(11) 0.0718(5) 0.1429(6) 0.060(2) Uani 0.66(2) 1 d P A 2
H38C H -0.0540 0.0401 0.1062 0.072 Uiso 0.66(2) 1 calc PR A 2
H38D H 0.0558 0.0788 0.1082 0.072 Uiso 0.66(2) 1 calc PR A 2
B1 B 0.2478(3) 0.0202(2) 0.5554(2) 0.0414(7) Uani 1 1 d . . .
F1 F 0.2936(3) 0.06008(13) 0.63280(16) 0.0794(8) Uani 1 1 d . . .
F2 F 0.13624(19) 0.02967(19) 0.52865(18) 0.0924(10) Uani 1 1 d . . .
F3 F 0.2701(2) -0.05090(11) 0.57377(17) 0.0624(6) Uani 1 1 d . . .
F4 F 0.2851(2) 0.04367(12) 0.48764(15) 0.0619(6) Uani 1 1 d . . .

loop_
_atom_site_aniso_label
_atom_site_aniso_U_11
_atom_site_aniso_U_22
_atom_site_aniso_U_33
_atom_site_aniso_U_23
_atom_site_aniso_U_13
_atom_site_aniso_U_12
Rh1 0.03828(13) 0.02688(12) 0.02685(13) 0.00297(7) 0.01125(9) -0.00369(8)
P1 0.0306(3) 0.0264(3) 0.0274(3) 0.0019(2) 0.0105(3) -0.0032(2)
N1 0.0319(11) 0.0318(12) 0.0261(10) -0.0010(8) 0.0086(9) -0.0021(9)
C1 0.0345(13) 0.0265(12) 0.0286(12) -0.0037(10) 0.0116(11) -0.0061(10)
C2 0.0424(14) 0.0286(13) 0.0302(13) -0.0016(11) 0.0172(11) -0.0069(11)
C3 0.0430(14) 0.0276(13) 0.0257(12) 0.0010(10) 0.0110(11) -0.0018(11)
C4 0.0347(13) 0.0281(13) 0.0256(12) 0.0005(10) 0.0073(10) -0.0012(10)
C5 0.0321(13) 0.0317(13) 0.0335(13) -0.0028(11) 0.0130(11) -0.0042(10)
C6 0.0332(13) 0.0359(15) 0.0407(15) 0.0041(12) 0.0152(12) 0.0004(11)
C7 0.0397(16) 0.0454(18) 0.0545(19) 0.0071(15) 0.0155(14) 0.0032(14)
C8 0.0339(16) 0.056(2) 0.076(2) 0.0049(19) 0.0153(16) 0.0011(15)
C9 0.0381(16) 0.049(2) 0.079(3) 0.0017(18) 0.0218(17) -0.0094(15)
C10 0.0391(15) 0.0363(16) 0.0525(19) -0.0021(13) 0.0187(14) -0.0101(12)
C11 0.0340(13) 0.0403(16) 0.0285(13) 0.0028(11) 0.0073(11) 0.0007(11)
C12 0.0453(17) 0.052(2) 0.0528(19) 0.0161(16) 0.0181(15) 0.0101(15)
C13 0.053(2) 0.071(3) 0.062(2) 0.022(2) 0.0113(18) 0.017(2)
C14 0.0346(17) 0.088(3) 0.064(3) 0.012(2) 0.0117(17) 0.0029(18)
C15 0.0378(16) 0.071(3) 0.054(2) 0.0132(18) 0.0113(15) -0.0055(16)
C16 0.0348(15) 0.0520(19) 0.0391(16) 0.0078(13) 0.0085(12) -0.0018(13)
C17 0.0426(15) 0.0382(15) 0.0262(13) 0.0008(11) 0.0114(11) -0.0104(12)
C18 0.0416(15) 0.0342(14) 0.0267(12) 0.0033(10) 0.0114(11) -0.0026(11)
C19 0.0338(13) 0.0344(14) 0.0276(12) 0.0007(10) 0.0092(10) -0.0013(11)
C20 0.0359(14) 0.0434(17) 0.0338(14) 0.0035(12) 0.0083(12) 0.0003(12)
C21 0.0374(15) 0.059(2) 0.0404(16) -0.0031(15) 0.0029(13) -0.0039(14)
C22 0.0405(16) 0.051(2) 0.0456(18) -0.0062(15) 0.0073(14) -0.0105(14)
C23 0.0361(14) 0.0390(16) 0.0371(15) -0.0040(12) 0.0089(12) -0.0066(12)
C24 0.0344(13) 0.0327(14) 0.0287(13) -0.0010(11) 0.0113(11) -0.0033(11)
C25 0.0311(13) 0.0424(16) 0.0273(13) -0.0009(11) 0.0083(10) -0.0014(11)
C26 0.0417(15) 0.0465(18) 0.0353(15) 0.0002(13) 0.0109(12) 0.0054(13)
C27 0.0404(17) 0.067(2) 0.0508(19) 0.0001(17) 0.0189(15) 0.0104(16)
C28 0.0285(14) 0.087(3) 0.0399(17) -0.0041(17) 0.0126(12) -0.0022(16)
C29 0.0403(16) 0.062(2) 0.0347(15) 0.0014(14) 0.0124(13) -0.0094(15)
C30 0.0345(13) 0.0455(17) 0.0269(12) -0.0037(12) 0.0103(11) -0.0105(12)
C31 0.079(2) 0.0355(16) 0.0297(14) 0.0008(12) 0.0233(16) -0.0017(16)
C32 0.059(2) 0.0395(16) 0.0323(15) 0.0012(13) 0.0015(14) -0.0158(15)
C34 0.067(2) 0.046(2) 0.074(3) 0.0152(19) 0.009(2) -0.0244(19)
C35 0.069(2) 0.0273(14) 0.0436(17) 0.0062(12) 0.0231(16) -0.0070(14)
C36 0.063(2) 0.0285(15) 0.0445(17) 0.0072(13) 0.0152(15) 0.0052(14)
C37 0.090(3) 0.059(3) 0.071(3) 0.017(2) 0.048(2) 0.030(2)
C33 0.047(7) 0.046(7) 0.031(6) -0.001(5) 0.003(4) -0.014(5)
C38 0.080(10) 0.034(7) 0.045(6) -0.004(5) 0.038(7) -0.012(6)
C33A 0.070(6) 0.059(5) 0.057(4) -0.015(4) 0.018(4) -0.034(4)
C38A 0.101(7) 0.034(4) 0.063(4) -0.005(3) 0.052(5) -0.002(4)
B1 0.0472(18) 0.0389(18) 0.0419(18) 0.0009(14) 0.0199(15) 0.0017(15)
F1 0.128(2) 0.0505(14) 0.0542(13) -0.0166(11) 0.0234(14) -0.0128(14)
F2 0.0528(13) 0.150(3) 0.0775(17) 0.0603(17) 0.0267(13) 0.0227(16)
F3 0.0875(16) 0.0320(10) 0.0802(15) -0.0038(10) 0.0447(13) -0.0026(10)
F4 0.0834(15) 0.0511(12) 0.0676(13) -0.0029(10) 0.0472(12) -0.0121(11)

loop_
_atom_type_symbol
_atom_type_description
_atom_type_scat_dispersion_real
_atom_type_scat_dispersion_imag
_atom_type_scat_source
C C 0.0033 0.0016 'International Tables Vol C Tables 4.2.6.8 and 6.1.1.4'
H H 0.0000 0.0000 'International Tables Vol C Tables 4.2.6.8 and 6.1.1.4'
B B 0.0013 0.0007 'International Tables Vol C Tables 4.2.6.8 and 6.1.1.4'
N N 0.0061 0.0033 'International Tables Vol C Tables 4.2.6.8 and 6.1.1.4'
F F 0.0171 0.0103 'International Tables Vol C Tables 4.2.6.8 and 6.1.1.4'
P P 0.1023 0.0942 'International Tables Vol C Tables 4.2.6.8 and 6.1.1.4'
Rh Rh -1.1178 0.9187 'International Tables Vol C Tables 4.2.6.8 and 6.1.1.4'
Cl Cl 0.1484 0.1585 'International Tables Vol C Tables 4.2.6.8 and 6.1.1.4'

loop_
_geom_angle_atom_site_label_1
_geom_angle_atom_site_label_2
_geom_angle_atom_site_label_3
_geom_angle
C32 Rh1 C31 36.62(14)
C32 Rh1 P1 94.14(9)
C31 Rh1 P1 92.35(9)
C32 Rh1 C18 157.78(13)
C31 Rh1 C18 165.21(13)
P1 Rh1 C18 89.45(8)
C32 Rh1 C36 92.16(13)
C31 Rh1 C36 79.97(12)
P1 Rh1 C36 157.43(9)
C18 Rh1 C36 92.86(11)
C32 Rh1 C35 80.82(12)
C31 Rh1 C35 89.73(12)
P1 Rh1 C35 168.46(9)
C18 Rh1 C35 91.43(11)
C36 Rh1 C35 33.97(13)
C32 Rh1 C17 123.29(13)
C31 Rh1 C17 159.83(13)
P1 Rh1 C17 87.08(8)
C18 Rh1 C17 34.93(10)
C36 Rh1 C17 107.37(11)
C35 Rh1 C17 87.07(11)
N1 P1 C1 104.65(12)
N1 P1 C4 103.17(12)
C1 P1 C4 93.98(13)
N1 P1 Rh1 112.67(8)
C1 P1 Rh1 112.41(9)
C4 P1 Rh1 126.77(9)
C25 N1 C24 111.6(2)
C25 N1 P1 113.44(18)
C24 N1 P1 111.79(18)
C2 C1 C5 127.7(2)
C2 C1 P1 107.0(2)
C5 C1 P1 124.9(2)
C1 C2 C3 115.9(2)
C4 C3 C2 117.5(2)
C3 C4 C11 127.9(3)
C3 C4 P1 105.6(2)
C11 C4 P1 126.5(2)
C6 C5 C10 117.4(3)
C6 C5 C1 121.4(2)
C10 C5 C1 121.1(3)
C7 C6 C5 121.2(3)
C8 C7 C6 120.2(3)
C7 C8 C9 120.0(3)
C8 C9 C10 120.6(3)
C9 C10 C5 120.5(3)
C16 C11 C12 117.8(3)
C16 C11 C4 122.5(3)
C12 C11 C4 119.7(3)
C13 C12 C11 120.9(3)
C14 C13 C12 121.0(4)
C13 C14 C15 119.3(3)
C16 C15 C14 119.9(3)
C15 C16 C11 121.2(3)
C18 C17 C30 125.4(3)
C18 C17 Rh1 70.37(16)
C30 C17 Rh1 118.39(18)
C17 C18 C19 125.5(3)
C17 C18 Rh1 74.70(16)
C19 C18 Rh1 113.74(18)
C20 C19 C24 117.8(3)
C20 C19 C18 119.0(3)
C24 C19 C18 123.2(2)
C21 C20 C19 120.4(3)
C22 C21 C20 121.7(3)
C21 C22 C23 118.9(3)
C24 C23 C22 120.2(3)
C23 C24 C19 120.9(3)
C23 C24 N1 117.9(3)
C19 C24 N1 121.1(2)
C26 C25 C30 120.5(3)
C26 C25 N1 118.2(3)
C30 C25 N1 121.2(3)
C25 C26 C27 120.0(3)
C26 C27 C28 119.8(3)
C29 C28 C27 119.9(3)
C28 C29 C30 121.5(3)
C29 C30 C25 118.3(3)
C29 C30 C17 119.0(3)
C25 C30 C17 122.7(3)
C32 C31 C38 139.6(7)
C32 C31 C38A 116.1(6)
C38 C31 C38A 24.6(5)
C32 C31 Rh1 71.47(18)
C38 C31 Rh1 107.9(6)
C38A C31 Rh1 111.6(4)
C31 C32 C33A 134.0(6)
C31 C32 C33 109.6(8)
C33A C32 C33 26.0(5)
C31 C32 Rh1 71.91(19)
C33A C32 Rh1 106.4(4)
C33 C32 Rh1 111.0(5)
C33 C34 C33A 27.7(5)
C33 C34 C35 118.6(6)
C33A C34 C35 117.8(4)
C36 C35 C34 126.0(3)
C36 C35 Rh1 72.47(18)
C34 C35 Rh1 106.6(2)
C35 C36 C37 124.2(4)
C35 C36 Rh1 73.55(19)
C37 C36 Rh1 107.2(2)
C38A C37 C36 117.1(4)
C38A C37 C38 25.4(6)
C36 C37 C38 118.4(6)
C34 C33 C32 116.2(9)
C37 C38 C31 113.7(9)
C34 C33A C32 114.5(7)
C37 C38A C31 117.1(6)
F3 B1 F1 110.0(3)
F3 B1 F4 111.4(3)
F1 B1 F4 110.0(3)
F3 B1 F2 108.4(3)
F1 B1 F2 107.3(3)
F4 B1 F2 109.6(3)

loop_
_geom_bond_atom_site_label_1
_geom_bond_atom_site_label_2
_geom_bond_distance
Rh1 C32 2.185(3)
Rh1 C31 2.191(3)
Rh1 P1 2.2116(7)
Rh1 C18 2.286(3)
Rh1 C36 2.308(3)
Rh1 C35 2.322(3)
Rh1 C17 2.341(3)
P1 N1 1.717(2)
P1 C1 1.821(3)
P1 C4 1.833(3)
N1 C25 1.436(3)
N1 C24 1.453(4)
C1 C2 1.351(4)
C1 C5 1.467(4)
C2 C3 1.455(4)
C3 C4 1.356(4)
C4 C11 1.466(4)
C5 C6 1.402(4)
C5 C10 1.403(4)
C6 C7 1.386(4)
C7 C8 1.367(5)
C8 C9 1.378(5)
C9 C10 1.387(5)
C11 C16 1.388(4)
C11 C12 1.392(4)
C12 C13 1.381(5)
C13 C14 1.363(6)
C14 C15 1.390(5)
C15 C16 1.386(4)
C17 C18 1.389(4)
C17 C30 1.466(5)
C18 C19 1.472(4)
C19 C20 1.403(4)
C19 C24 1.410(4)
C20 C21 1.382(4)
C21 C22 1.372(5)
C22 C23 1.404(4)
C23 C24 1.383(4)
C25 C26 1.392(4)
C25 C30 1.410(4)
C26 C27 1.395(4)
C27 C28 1.401(6)
C28 C29 1.377(5)
C29 C30 1.398(4)
C31 C32 1.375(5)
C31 C38 1.519(17)
C31 C38A 1.526(9)
C32 C33A 1.536(9)
C32 C33 1.580(14)
C34 C33 1.422(14)
C34 C33A 1.497(11)
C34 C35 1.507(5)
C35 C36 1.353(5)
C36 C37 1.496(5)
C37 C38A 1.440(10)
C37 C38 1.503(15)
B1 F3 1.368(4)
B1 F1 1.374(4)
B1 F4 1.377(4)
B1 F2 1.383(4)
